data_4321239
loop_
_publ_author_name
'Yann Bretonni\`ere'
'Rapha\"el Wietzke'
'Colette Lebrun'
'Marinella Mazzanti'
'Jacques P\'ecaut'

_publ_section_title
;
 Solid-State and Solution Structure of Lanthanide Complexes of a New
 Nonadentate Tripodal Ligand Containing Phenanthroline Binding Units
;
_journal_name_full 'Inorganic Chemistry'
_journal_page_first 3499
_journal_page_last 3505
_journal_paper_doi 10.1021/ic991115a
_journal_volume 39
_journal_year 2000
_chemical_formula_sum 'C55 H50.5 F9 N11.5 Nd O13 S3'
_chemical_formula_weight 1491.99
_chemical_name_systematic
;
 ?
;
_space_group_IT_number 147
_symmetry_cell_setting trigonal
_symmetry_space_group_name_Hall '-P 3'
_symmetry_space_group_name_H-M 'P -3'
_atom_sites_solution_hydrogens geom
_atom_sites_solution_primary direct
_atom_sites_solution_secondary difmap
_audit_creation_method SHELXL-97
_cell_angle_alpha 90.00
_cell_angle_beta 90.00
_cell_angle_gamma 120.00
_cell_formula_units_Z 2
_cell_length_a 17.8653(19)
_cell_length_b 17.8653(19)
_cell_length_c 11.5697(17)
_cell_measurement_temperature 143(2)
_cell_volume 3198.0(7)
_computing_cell_refinement 'Bruker SMART'
_computing_data_collection 'Bruker SMART'
_computing_data_reduction 'Bruker SHELXTL'
_computing_molecular_graphics 'Bruker SHELXTL'
_computing_publication_material 'Bruker SHELXTL'
_computing_structure_refinement 'SHELXL-97 (Sheldrick, 1997)'
_computing_structure_solution 'SHELXS-97 (Sheldrick, 1990)'
_diffrn_ambient_temperature 143(2)
_diffrn_measured_fraction_theta_full 0.930
_diffrn_measured_fraction_theta_max 0.930
_diffrn_measurement_device_type 'CCD area detector'
_diffrn_measurement_method 'phi and omega scans'
_diffrn_radiation_monochromator graphite
_diffrn_radiation_source 'fine-focus sealed tube'
_diffrn_radiation_type MoK\a
_diffrn_radiation_wavelength 0.71073
_diffrn_reflns_av_R_equivalents 0.1704
_diffrn_reflns_av_sigmaI/netI 0.2062
_diffrn_reflns_limit_h_max 24
_diffrn_reflns_limit_h_min -23
_diffrn_reflns_limit_k_max 23
_diffrn_reflns_limit_k_min -16
_diffrn_reflns_limit_l_max 15
_diffrn_reflns_limit_l_min -15
_diffrn_reflns_number 20341
_diffrn_reflns_theta_full 29.11
_diffrn_reflns_theta_max 29.11
_diffrn_reflns_theta_min 2.20
_exptl_absorpt_coefficient_mu 1.005
_exptl_absorpt_correction_type none
_exptl_crystal_density_diffrn 1.549
_exptl_crystal_density_method 'not measured'
_exptl_crystal_F_000 1508
_exptl_crystal_size_max 0.15
_exptl_crystal_size_mid 0.15
_exptl_crystal_size_min 0.5
_refine_diff_density_max 2.379
_refine_diff_density_min -2.206
_refine_diff_density_rms 0.203
_refine_ls_extinction_method none
_refine_ls_goodness_of_fit_ref 1.081
_refine_ls_hydrogen_treatment mixed
_refine_ls_matrix_type full
_refine_ls_number_parameters 304
_refine_ls_number_reflns 5333
_refine_ls_number_restraints 0
_refine_ls_restrained_S_all 1.081
_refine_ls_R_factor_all 0.1619
_refine_ls_R_factor_gt 0.0776
_refine_ls_shift/su_max 0.000
_refine_ls_shift/su_mean 0.000
_refine_ls_structure_factor_coef Fsqd
_refine_ls_weighting_details 'calc w=1/[\s^2^(Fo^2^)+(0.1000P)^2^+0.0000P] where P=(Fo^2^+2Fc^2^)/3'
_refine_ls_weighting_scheme calc
_refine_ls_wR_factor_gt 0.1942
_refine_ls_wR_factor_ref 0.2231
_reflns_number_gt 2944
_reflns_number_total 5333
_reflns_threshold_expression >2sigma(I)
_cod_data_source_file ic991115a_2.cif
_cod_data_source_block struc
_cod_depositor_comments
;
The following automatic conversions were performed:

'_symmetry_cell_setting' value 'Trigonal' changed to 'trigonal'
according to the built-in table from CIF Core dictionary named
'cif_core.dic' version 2.4.1 from 2010-06-29.

Automatic conversion script
Id: cif_fix_values 1646 2011-03-28 12:23:43Z adriana 
;
_cod_original_formula_sum 'C55 H50.50 F9 N11.50 Nd O13 S3'
_cod_database_code 4321239

loop_
_symmetry_equiv_pos_as_xyz
'x, y, z'
'-y, x-y, z'
'-x+y, -x, z'
'-x, -y, -z'
'y, -x+y, -z'
'x-y, x, -z'

loop_
_atom_site_label
_atom_site_type_symbol
_atom_site_fract_x
_atom_site_fract_y
_atom_site_fract_z
_atom_site_U_iso_or_equiv
_atom_site_adp_type
_atom_site_occupancy
_atom_site_symmetry_multiplicity
_atom_site_calc_flag
_atom_site_refinement_flags
_atom_site_disorder_assembly
_atom_site_disorder_group
Nd Nd 0.6667 0.3333 0.97782(5) 0.0176(2) Uani 1 3 d S . .
O1 O 0.7647(4) 0.4181(4) 0.8380(5) 0.0431(15) Uani 1 1 d . . .
N1 N 0.6667 0.3333 0.5429(10) 0.041(3) Uani 1 3 d S . .
N2 N 0.7838(5) 0.5018(5) 0.6832(6) 0.0427(19) Uani 1 1 d . . .
H2N H 0.7824 0.5467 0.6546 0.051 Uiso 1 1 calc R . .
N3 N 0.6863(5) 0.4793(5) 0.9578(6) 0.0403(18) Uani 1 1 d . . .
N4 N 0.5819(5) 0.3685(5) 1.1210(6) 0.0388(18) Uani 1 1 d . . .
C1 C 0.7473(6) 0.4102(6) 0.5088(8) 0.049(2) Uani 1 1 d . . .
H1A H 0.7333 0.4522 0.4738 0.059 Uiso 1 1 calc R . .
H1B H 0.7755 0.3935 0.4484 0.059 Uiso 1 1 calc R . .
C2 C 0.8121(6) 0.4552(6) 0.6072(7) 0.045(2) Uani 1 1 d . . .
H2A H 0.8180 0.4115 0.6528 0.053 Uiso 1 1 calc R . .
H2B H 0.8694 0.4962 0.5744 0.053 Uiso 1 1 calc R . .
C3 C 0.7605(6) 0.4809(6) 0.7915(7) 0.037(2) Uani 1 1 d . . .
C4 C 0.7249(6) 0.5248(6) 0.8642(7) 0.041(2) Uani 1 1 d . . .
C5 C 0.7279(7) 0.6022(6) 0.8355(8) 0.048(2) Uani 1 1 d . . .
H5 H 0.7578 0.6337 0.7685 0.057 Uiso 1 1 calc R . .
C6 C 0.6870(7) 0.6315(7) 0.9057(9) 0.057(3) Uani 1 1 d . . .
H6 H 0.6898 0.6849 0.8888 0.068 Uiso 1 1 calc R . .
C7 C 0.6405(7) 0.5834(7) 1.0034(8) 0.055(3) Uani 1 1 d . . .
C8 C 0.5902(7) 0.6056(7) 1.0783(9) 0.061(3) Uani 1 1 d . . .
H8 H 0.5896 0.6579 1.0657 0.073 Uiso 1 1 calc R . .
C9 C 0.5441(7) 0.5535(7) 1.1658(9) 0.058(3) Uani 1 1 d . . .
H9 H 0.5144 0.5715 1.2166 0.070 Uiso 1 1 calc R . .
C10 C 0.5384(6) 0.4717(6) 1.1848(7) 0.044(2) Uani 1 1 d . . .
C11 C 0.4830(7) 0.4138(7) 1.2680(8) 0.051(3) Uani 1 1 d . . .
H11 H 0.4512 0.4293 1.3190 0.061 Uiso 1 1 calc R . .
C12 C 0.4759(6) 0.3325(7) 1.2734(7) 0.048(2) Uani 1 1 d . . .
H12 H 0.4369 0.2905 1.3265 0.057 Uiso 1 1 calc R . .
C13 C 0.5257(6) 0.3129(6) 1.2018(7) 0.045(2) Uani 1 1 d . . .
H13 H 0.5205 0.2575 1.2092 0.054 Uiso 1 1 calc R . .
C14 C 0.5859(6) 0.4470(6) 1.1129(7) 0.040(2) Uani 1 1 d . . .
C15 C 0.6397(6) 0.5054(6) 1.0236(7) 0.041(2) Uani 1 1 d . . .
S1 S 1.08640(19) 0.6957(2) 0.5405(2) 0.0608(8) Uani 1 1 d . . .
F13 F 1.0303(6) 0.8041(6) 0.5603(7) 0.111(3) Uani 1 1 d . . .
O13 O 1.1354(6) 0.7280(6) 0.6464(7) 0.089(3) Uani 1 1 d . . .
F12 F 0.9517(6) 0.6941(6) 0.4546(9) 0.127(3) Uani 1 1 d . . .
F11 F 0.9513(6) 0.6817(7) 0.6450(8) 0.136(4) Uani 1 1 d . . .
O12 O 1.0408(8) 0.6032(6) 0.5233(10) 0.133(5) Uani 1 1 d . . .
O11 O 1.1339(7) 0.7448(10) 0.4402(8) 0.153(6) Uani 1 1 d . . .
C21 C 1.0017(9) 0.7200(9) 0.5517(12) 0.080(4) Uani 1 1 d . . .
C42 C 1.133(2) 0.1675(16) 0.272(3) 0.149(12) Uani 0.67 1 d P . .
C41 C 1.0665(16) 0.0820(16) 0.3438(19) 0.102(7) Uani 0.67 1 d P . .
O2 O 0.984(2) 0.0545(16) 0.285(2) 0.093(9) Uani 0.33 1 d P . .
N5 N 0.8746(18) 0.686(3) 0.037(3) 0.178(17) Uani 0.50 1 d P . .
C32 C 0.8067(19) 0.7591(17) 0.150(2) 0.098(10) Uani 0.50 1 d P . .
C31 C 0.8489(14) 0.7215(16) 0.097(2) 0.062(6) Uani 0.50 1 d P . .

loop_
_atom_site_aniso_label
_atom_site_aniso_U_11
_atom_site_aniso_U_22
_atom_site_aniso_U_33
_atom_site_aniso_U_23
_atom_site_aniso_U_13
_atom_site_aniso_U_12
Nd 0.0227(3) 0.0227(3) 0.0072(3) 0.000 0.000 0.01137(14)
O1 0.056(4) 0.043(4) 0.035(3) 0.004(3) 0.005(3) 0.028(3)
N1 0.046(5) 0.046(5) 0.031(7) 0.000 0.000 0.023(3)
N2 0.049(5) 0.039(4) 0.037(4) 0.001(3) -0.002(3) 0.020(4)
N3 0.046(5) 0.051(5) 0.024(4) -0.006(3) -0.006(3) 0.025(4)
N4 0.044(4) 0.043(5) 0.025(4) 0.002(3) -0.001(3) 0.019(4)
C1 0.056(6) 0.047(6) 0.034(5) -0.003(4) 0.003(4) 0.018(5)
C2 0.050(6) 0.050(6) 0.031(5) 0.006(4) 0.007(4) 0.022(5)
C3 0.038(5) 0.040(5) 0.026(4) -0.009(4) -0.005(4) 0.013(4)
C4 0.047(6) 0.042(5) 0.034(5) 0.005(4) -0.001(4) 0.023(5)
C5 0.066(7) 0.049(6) 0.035(5) 0.005(4) 0.006(5) 0.034(5)
C6 0.074(8) 0.047(6) 0.054(6) 0.009(5) 0.004(6) 0.033(6)
C7 0.080(8) 0.062(7) 0.030(5) 0.001(5) 0.004(5) 0.041(6)
C8 0.080(8) 0.055(7) 0.065(7) 0.005(6) 0.014(6) 0.046(7)
C9 0.086(8) 0.062(7) 0.042(6) 0.003(5) 0.012(6) 0.048(7)
C10 0.058(6) 0.048(6) 0.031(5) 0.004(4) 0.008(4) 0.030(5)
C11 0.060(7) 0.076(8) 0.036(5) 0.000(5) 0.005(5) 0.049(6)
C12 0.052(6) 0.064(7) 0.024(4) -0.005(4) 0.000(4) 0.027(5)
C13 0.048(6) 0.054(6) 0.028(5) -0.002(4) 0.003(4) 0.023(5)
C14 0.044(5) 0.041(5) 0.031(5) -0.001(4) 0.002(4) 0.020(5)
C15 0.047(6) 0.043(5) 0.031(5) -0.003(4) -0.002(4) 0.022(5)
S1 0.0644(19) 0.075(2) 0.0472(16) -0.0067(14) 0.0034(13) 0.0378(17)
F13 0.139(8) 0.107(7) 0.109(7) -0.013(5) 0.009(6) 0.078(6)
O13 0.092(7) 0.114(7) 0.067(6) -0.021(5) -0.021(5) 0.056(6)
F12 0.108(7) 0.135(8) 0.149(9) -0.023(7) -0.057(6) 0.069(6)
F11 0.119(7) 0.179(10) 0.126(8) 0.060(7) 0.066(6) 0.086(7)
O12 0.174(11) 0.063(6) 0.152(10) -0.039(6) -0.089(9) 0.051(7)
O11 0.115(9) 0.316(18) 0.065(6) 0.068(9) 0.046(6) 0.135(11)
C21 0.071(9) 0.069(9) 0.078(10) 0.002(7) 0.000(8) 0.017(7)
C42 0.16(3) 0.075(17) 0.17(3) 0.016(18) 0.05(2) 0.032(18)
C41 0.100(19) 0.12(2) 0.079(15) -0.012(14) 0.004(14) 0.053(17)
O2 0.11(2) 0.049(16) 0.09(2) 0.005(14) 0.003(19) 0.014(15)
N5 0.11(2) 0.30(4) 0.19(3) -0.13(3) -0.12(2) 0.15(3)
C32 0.11(2) 0.09(2) 0.047(14) -0.044(14) 0.019(14) 0.015(17)
C31 0.042(12) 0.085(17) 0.078(16) -0.024(13) -0.017(11) 0.046(13)

loop_
_atom_type_symbol
_atom_type_description
_atom_type_scat_dispersion_real
_atom_type_scat_dispersion_imag
_atom_type_scat_source
C C 0.0033 0.0016 'International Tables Vol C Tables 4.2.6.8 and 6.1.1.4'
H H 0.0000 0.0000 'International Tables Vol C Tables 4.2.6.8 and 6.1.1.4'
N N 0.0061 0.0033 'International Tables Vol C Tables 4.2.6.8 and 6.1.1.4'
O O 0.0106 0.0060 'International Tables Vol C Tables 4.2.6.8 and 6.1.1.4'
F F 0.0171 0.0103 'International Tables Vol C Tables 4.2.6.8 and 6.1.1.4'
S S 0.1246 0.1234 'International Tables Vol C Tables 4.2.6.8 and 6.1.1.4'
Nd Nd -0.1943 3.0179 'International Tables Vol C Tables 4.2.6.8 and 6.1.1.4'

loop_
_geom_angle_atom_site_label_1
_geom_angle_atom_site_label_2
_geom_angle_atom_site_label_3
_geom_angle
_geom_angle_site_symmetry_1
_geom_angle_site_symmetry_3
_geom_angle_publ_flag
O1 Nd O1 76.3(2) 2_655 . ?
O1 Nd O1 76.3(2) 2_655 3_665 ?
O1 Nd O1 76.3(2) . 3_665 ?
O1 Nd N3 130.1(2) 2_655 3_665 ?
O1 Nd N3 65.1(2) . 3_665 ?
O1 Nd N3 65.1(2) 3_665 3_665 ?
O1 Nd N3 65.1(2) 2_655 2_655 ?
O1 Nd N3 130.1(2) . 2_655 ?
O1 Nd N3 65.1(2) 3_665 2_655 ?
N3 Nd N3 119.13(5) 3_665 2_655 ?
O1 Nd N3 65.1(2) 2_655 . ?
O1 Nd N3 65.1(2) . . ?
O1 Nd N3 130.1(2) 3_665 . ?
N3 Nd N3 119.13(5) 3_665 . ?
N3 Nd N3 119.13(5) 2_655 . ?
O1 Nd N4 130.5(2) 2_655 2_655 ?
O1 Nd N4 143.3(2) . 2_655 ?
O1 Nd N4 85.9(2) 3_665 2_655 ?
N3 Nd N4 78.3(2) 3_665 2_655 ?
N3 Nd N4 65.4(2) 2_655 2_655 ?
N3 Nd N4 143.4(2) . 2_655 ?
O1 Nd N4 143.3(2) 2_655 3_665 ?
O1 Nd N4 85.9(2) . 3_665 ?
O1 Nd N4 130.5(2) 3_665 3_665 ?
N3 Nd N4 65.4(2) 3_665 3_665 ?
N3 Nd N4 143.4(2) 2_655 3_665 ?
N3 Nd N4 78.3(2) . 3_665 ?
N4 Nd N4 81.7(2) 2_655 3_665 ?
O1 Nd N4 85.9(2) 2_655 . ?
O1 Nd N4 130.5(2) . . ?
O1 Nd N4 143.3(2) 3_665 . ?
N3 Nd N4 143.4(2) 3_665 . ?
N3 Nd N4 78.3(2) 2_655 . ?
N3 Nd N4 65.4(2) . . ?
N4 Nd N4 81.7(2) 2_655 . ?
N4 Nd N4 81.7(2) 3_665 . ?
C3 O1 Nd 120.8(6) . . ?
C1 N1 C1 113.0(5) 2_655 . ?
C1 N1 C1 113.0(5) 2_655 3_665 ?
C1 N1 C1 113.0(5) . 3_665 ?
C3 N2 C2 124.1(8) . . ?
C4 N3 C15 117.7(8) . . ?
C4 N3 Nd 118.9(6) . . ?
C15 N3 Nd 121.2(6) . . ?
C13 N4 C14 115.7(8) . . ?
C13 N4 Nd 125.5(6) . . ?
C14 N4 Nd 118.5(5) . . ?
N1 C1 C2 115.0(8) . . ?
N2 C2 C1 111.1(8) . . ?
O1 C3 N2 120.1(8) . . ?
O1 C3 C4 116.8(7) . . ?
N2 C3 C4 123.1(8) . . ?
N3 C4 C5 123.6(9) . . ?
N3 C4 C3 111.5(8) . . ?
C5 C4 C3 124.9(8) . . ?
C6 C5 C4 118.5(9) . . ?
C5 C6 C7 120.6(10) . . ?
C15 C7 C6 116.6(9) . . ?
C15 C7 C8 118.3(9) . . ?
C6 C7 C8 124.9(10) . . ?
C9 C8 C7 120.9(10) . . ?
C8 C9 C10 122.0(9) . . ?
C11 C10 C14 119.3(9) . . ?
C11 C10 C9 121.6(9) . . ?
C14 C10 C9 118.9(8) . . ?
C12 C11 C10 117.6(9) . . ?
C13 C12 C11 120.1(9) . . ?
N4 C13 C12 123.8(9) . . ?
N4 C14 C10 123.3(8) . . ?
N4 C14 C15 117.7(8) . . ?
C10 C14 C15 119.0(8) . . ?
N3 C15 C7 122.5(8) . . ?
N3 C15 C14 116.8(8) . . ?
C7 C15 C14 120.7(9) . . ?
O12 S1 O11 114.0(8) . . ?
O12 S1 O13 117.1(6) . . ?
O11 S1 O13 112.5(7) . . ?
O12 S1 C21 103.1(7) . . ?
O11 S1 C21 102.9(6) . . ?
O13 S1 C21 105.1(6) . . ?
F13 C21 F11 107.2(13) . . ?
F13 C21 F12 105.2(12) . . ?
F11 C21 F12 109.2(12) . . ?
F13 C21 S1 112.9(10) . . ?
F11 C21 S1 111.6(10) . . ?
F12 C21 S1 110.5(10) . . ?
O2 C41 O2 88(3) 3_765 . ?
O2 C41 C42 103(2) 3_765 . ?
O2 C41 C42 103(2) . . ?
C41 O2 C41 110(3) 2_645 . ?
N5 C31 C32 169(3) . . ?

loop_
_geom_bond_atom_site_label_1
_geom_bond_atom_site_label_2
_geom_bond_distance
_geom_bond_site_symmetry_2
_geom_bond_publ_flag
Nd O1 2.307(6) 2_655 ?
Nd O1 2.307(6) . ?
Nd O1 2.308(6) 3_665 ?
Nd N3 2.462(8) 3_665 ?
Nd N3 2.462(8) 2_655 ?
Nd N3 2.462(8) . ?
Nd N4 2.527(7) 2_655 ?
Nd N4 2.527(7) 3_665 ?
Nd N4 2.527(7) . ?
O1 C3 1.280(10) . ?
N1 C1 1.463(10) 2_655 ?
N1 C1 1.463(10) . ?
N1 C1 1.463(10) 3_665 ?
N2 C3 1.314(10) . ?
N2 C2 1.464(11) . ?
N3 C4 1.323(11) . ?
N3 C15 1.370(11) . ?
N4 C13 1.368(11) . ?
N4 C14 1.370(11) . ?
C1 C2 1.534(12) . ?
C3 C4 1.492(12) . ?
C4 C5 1.397(12) . ?
C5 C6 1.359(13) . ?
C6 C7 1.412(13) . ?
C7 C15 1.406(13) . ?
C7 C8 1.440(14) . ?
C8 C9 1.343(14) . ?
C9 C10 1.430(13) . ?
C10 C11 1.397(13) . ?
C10 C14 1.409(12) . ?
C11 C12 1.396(14) . ?
C12 C13 1.382(12) . ?
C14 C15 1.441(12) . ?
S1 O12 1.445(9) . ?
S1 O11 1.446(10) . ?
S1 O13 1.448(8) . ?
S1 C21 1.776(15) . ?
F13 C21 1.326(15) . ?
F12 C21 1.364(15) . ?
F11 C21 1.352(14) . ?
C42 C41 1.62(3) . ?
C41 O2 1.39(3) 3_765 ?
C41 O2 1.46(3) . ?
O2 C41 1.39(3) 2_645 ?
N5 C31 1.18(3) . ?
C32 C31 1.38(3) . ?

loop_
_geom_hbond_atom_site_label_D
_geom_hbond_atom_site_label_H
_geom_hbond_atom_site_label_A
_geom_hbond_distance_DH
_geom_hbond_distance_HA
_geom_hbond_distance_DA
_geom_hbond_angle_DHA
_geom_hbond_site_symmetry_A
N2 H2N O11 0.88 1.93 2.771(12) 158.6 5_566
